data_7116199
loop_
_publ_author_name
'Wen, Tian'
'Zhang, De-Xiang'
'Liu, Juan'
'Zhang, Hai-Xia'
'Zhang, Jian'

_publ_section_title
;
 Facile synthesis of bimetal Au-Ag nanoparticles in a Cu(i) boron
 imidazolate framework with mechanochromic properties.
;
_journal_issue 7
_journal_name_full 'Chemical communications (Cambridge, England)'
_journal_page_first 1353
_journal_page_last 1355
_journal_paper_doi 10.1039/c4cc09041a
_journal_volume 51
_journal_year 2014
_chemical_formula_moiety 'C18 H20 B2 Cu2 N12'
_chemical_formula_sum 'C18 H20 B2 Cu2 N12'
_chemical_formula_weight 553.16
_chemical_name_systematic
;
 ? 
;
_space_group_crystal_system triclinic
_space_group_IT_number 2
_space_group_name_Hall '-P 1'
_space_group_name_H-M_alt 'P -1'
_symmetry_space_group_name_Hall '-P 1'
_symmetry_space_group_name_H-M 'P -1'
_atom_sites_solution_hydrogens geom
_atom_sites_solution_primary direct
_atom_sites_solution_secondary difmap
_audit_creation_date 2014-11-10
_audit_creation_method
;
  Olex2 1.1
  (compiled 2011.11.01 svn.r2039, GUI svn.r3906)
;
_audit_update_record
;
2014-11-11 deposited with the CCDC.
2014-11-25 downloaded from the CCDC.
;
_cell_angle_alpha 103.806(4)
_cell_angle_beta 91.307(4)
_cell_angle_gamma 115.131(6)
_cell_formula_units_Z 2
_cell_length_a 9.0107(5)
_cell_length_b 9.2903(6)
_cell_length_c 15.7168(5)
_cell_measurement_reflns_used 4385
_cell_measurement_temperature 293(2)
_cell_measurement_theta_max 73.7980
_cell_measurement_theta_min 2.8900
_cell_volume 1145.14(12)
_computing_molecular_graphics
;
O. V. Dolomanov, L. J. Bourhis, R. J. Gildea, J. A. K. Howard and H. Puschmann,
OLEX2: a complete structure solution, refinement and analysis program.
J. Appl. Cryst. (2009). 42, 339-341.
;
_computing_publication_material
;
O. V. Dolomanov, L. J. Bourhis, R. J. Gildea, J. A. K. Howard and H. Puschmann,
OLEX2: a complete structure solution, refinement and analysis program.
J. Appl. Cryst. (2009). 42, 339-341.
;
_computing_structure_refinement
;
XL, G.M. Sheldrick, Acta Cryst.
(2008). A64, 112-122
;
_computing_structure_solution 'SHELXS-97 (Sheldrick, 1990)'
_diffrn_ambient_temperature 293(2)
_diffrn_detector_area_resol_mean 10.3503
_diffrn_measured_fraction_theta_full 0.962
_diffrn_measured_fraction_theta_max 0.962
_diffrn_measurement_device_type 'SuperNova, Dual, Cu at zero, Atlas'
_diffrn_measurement_method '\w scans'
_diffrn_radiation_monochromator mirror
_diffrn_radiation_type CuK\a
_diffrn_radiation_wavelength 1.54184
_diffrn_reflns_av_R_equivalents 0.0194
_diffrn_reflns_av_unetI/netI 0.0249
_diffrn_reflns_limit_h_max 11
_diffrn_reflns_limit_h_min -10
_diffrn_reflns_limit_k_max 11
_diffrn_reflns_limit_k_min -11
_diffrn_reflns_limit_l_max 19
_diffrn_reflns_limit_l_min -13
_diffrn_reflns_number 7673
_diffrn_reflns_theta_full 74.38
_diffrn_reflns_theta_max 74.38
_diffrn_reflns_theta_min 2.92
_diffrn_source 'SuperNova (Cu) X-ray Source'
_exptl_absorpt_coefficient_mu 2.573
_exptl_absorpt_correction_T_max 1.00000
_exptl_absorpt_correction_T_min 0.86340
_exptl_absorpt_correction_type multi-scan
_exptl_absorpt_process_details
;
CrysAlisPro, Agilent Technologies,
Version 1.171.36.32 (release 02-08-2013 CrysAlis171 .NET)
(compiled Aug  2 2013,16:46:58)
Empirical absorption correction using spherical harmonics,
 implemented in SCALE3 ABSPACK scaling algorithm.
;
_exptl_crystal_colour colorless
_exptl_crystal_density_diffrn 1.604
_exptl_crystal_density_method 'not measured'
_exptl_crystal_description block
_exptl_crystal_F_000 560
_exptl_crystal_size_max 0.23
_exptl_crystal_size_mid 0.18
_exptl_crystal_size_min 0.15
_refine_diff_density_max 0.822
_refine_diff_density_min -0.599
_refine_diff_density_rms 0.069
_refine_ls_extinction_method none
_refine_ls_goodness_of_fit_ref 1.075
_refine_ls_hydrogen_treatment none
_refine_ls_matrix_type full
_refine_ls_number_parameters 307
_refine_ls_number_reflns 4520
_refine_ls_number_restraints 0
_refine_ls_restrained_S_all 1.075
_refine_ls_R_factor_all 0.0405
_refine_ls_R_factor_gt 0.0362
_refine_ls_shift/su_max 0.001
_refine_ls_shift/su_mean 0.000
_refine_ls_structure_factor_coef Fsqd
_refine_ls_weighting_details 'calc w=1/[\s^2^(Fo^2^)+(0.0493P)^2^+1.0194P] where P=(Fo^2^+2Fc^2^)/3'
_refine_ls_weighting_scheme calc
_refine_ls_wR_factor_gt 0.0965
_refine_ls_wR_factor_ref 0.1001
_reflns_number_gt 4064
_reflns_number_total 4520
_reflns_threshold_expression >2sigma(I)
_cod_data_source_file c4cc09041a2.cif
_cod_data_source_block exp_17541
_cod_original_cell_volume 1145.13(11)
_cod_database_code 7116199

loop_
_space_group_symop_id
_space_group_symop_operation_xyz
1 'x, y, z'
2 '-x, -y, -z'

loop_
_atom_site_label
_atom_site_type_symbol
_atom_site_fract_x
_atom_site_fract_y
_atom_site_fract_z
_atom_site_U_iso_or_equiv
_atom_site_adp_type
_atom_site_occupancy
_atom_site_symmetry_multiplicity
_atom_site_calc_flag
_atom_site_refinement_flags
Cu1 Cu 0.29887(5) -0.05808(5) -0.01822(2) 0.02940(12) Uani 1 1 d .
Cu2 Cu 0.86898(4) 0.75945(5) 0.42793(2) 0.02887(12) Uani 1 1 d .
N9 N 0.5058(2) 0.6132(2) 0.22243(12) 0.0232(4) Uani 1 1 d .
N22 N 1.0614(2) 0.7376(3) 0.46698(13) 0.0254(4) Uani 1 1 d .
N25 N 1.3543(2) 0.8200(2) 0.72013(12) 0.0234(4) Uani 1 1 d .
N6 N 0.2675(2) -0.1737(2) 0.07520(13) 0.0259(4) Uani 1 1 d .
N30 N 1.5638(2) 0.8330(3) 0.61452(13) 0.0263(4) Uani 1 1 d .
N14 N 0.2796(2) 0.3836(3) 0.10545(13) 0.0259(4) Uani 1 1 d .
N19 N 1.2805(2) 0.7857(2) 0.55755(12) 0.0230(4) Uani 1 1 d .
N12 N 0.7326(3) 0.7239(3) 0.32119(13) 0.0277(4) Uani 1 1 d .
N33 N 1.7598(3) 0.8066(3) 0.53759(14) 0.0314(5) Uani 1 1 d .
N3 N 0.2769(2) -0.3399(3) 0.15457(13) 0.0244(4) Uani 1 1 d .
N27 N 1.3012(3) 0.8401(3) 0.85868(13) 0.0275(4) Uani 1 1 d .
N17 N 0.2792(3) 0.1527(3) 0.02073(13) 0.0268(4) Uani 1 1 d .
C13 C 0.5684(3) 0.6464(3) 0.30718(15) 0.0262(5) Uani 1 1 d .
H13 H 0.5035 0.6182 0.3512 0.031 Uiso 1 1 calc R
C26 C 1.3668(3) 0.9214(3) 0.79977(15) 0.0261(5) Uani 1 1 d .
H26 H 1.4160 1.0361 0.8122 0.031 Uiso 1 1 calc R
C23 C 1.1642(3) 0.8339(3) 0.54053(15) 0.0251(5) Uani 1 1 d .
H23 H 1.1570 0.9253 0.5766 0.030 Uiso 1 1 calc R
C21 C 1.1147(3) 0.6185(3) 0.43411(16) 0.0277(5) Uani 1 1 d .
H21 H 1.0671 0.5330 0.3822 0.033 Uiso 1 1 calc R
C34 C 1.6353(3) 0.8473(3) 0.54070(17) 0.0315(5) Uani 1 1 d .
H34 H 1.6009 0.8820 0.4965 0.038 Uiso 1 1 calc R
C16 C 0.1465(3) 0.1715(3) -0.01165(16) 0.0281(5) Uani 1 1 d .
H16 H 0.0697 0.0995 -0.0611 0.034 Uiso 1 1 calc R
C7 C 0.3060(3) -0.2954(3) 0.07846(15) 0.0257(5) Uani 1 1 d .
H7 H 0.3483 -0.3448 0.0333 0.031 Uiso 1 1 calc R
C15 C 0.1452(3) 0.3111(3) 0.03979(17) 0.0290(5) Uani 1 1 d .
H15 H 0.0679 0.3503 0.0321 0.035 Uiso 1 1 calc R
C18 C 0.3553(3) 0.2826(3) 0.09030(15) 0.0260(5) Uani 1 1 d .
H18 H 0.4506 0.3026 0.1251 0.031 Uiso 1 1 calc R
C29 C 1.2743(3) 0.6623(3) 0.72885(16) 0.0265(5) Uani 1 1 d .
H29 H 1.2473 0.5647 0.6848 0.032 Uiso 1 1 calc R
C10 C 0.6399(3) 0.6749(3) 0.17871(16) 0.0284(5) Uani 1 1 d .
H10 H 0.6366 0.6709 0.1190 0.034 Uiso 1 1 calc R
C5 C 0.2105(3) -0.1379(3) 0.15451(16) 0.0274(5) Uani 1 1 d .
H5 H 0.1739 -0.0570 0.1719 0.033 Uiso 1 1 calc R
C20 C 1.2472(3) 0.6461(3) 0.48939(16) 0.0278(5) Uani 1 1 d .
H20 H 1.3053 0.5827 0.4827 0.033 Uiso 1 1 calc R
C31 C 1.6492(3) 0.7778(3) 0.66186(16) 0.0300(5) Uani 1 1 d .
H31 H 1.6285 0.7547 0.7160 0.036 Uiso 1 1 calc R
C4 C 0.2159(3) -0.2387(3) 0.20331(16) 0.0275(5) Uani 1 1 d .
H4 H 0.1842 -0.2391 0.2592 0.033 Uiso 1 1 calc R
C32 C 1.7691(3) 0.7632(3) 0.61483(17) 0.0307(5) Uani 1 1 d .
H32 H 1.8456 0.7292 0.6320 0.037 Uiso 1 1 calc R
C28 C 1.2417(3) 0.6751(3) 0.81435(16) 0.0280(5) Uani 1 1 d .
H28 H 1.1882 0.5872 0.8384 0.034 Uiso 1 1 calc R
C11 C 0.7773(3) 0.7426(3) 0.23919(17) 0.0302(5) Uani 1 1 d .
H11 H 0.8854 0.7938 0.2275 0.036 Uiso 1 1 calc R
B24 B 1.4186(3) 0.8770(3) 0.63831(17) 0.0241(5) Uani 1 1 d .
H24 H 1.4568 0.9966 0.6507 0.029 Uiso 1 1 calc R
B8 B 0.3189(3) 0.5343(4) 0.18643(18) 0.0256(5) Uani 1 1 d .
H8 H 0.2523 0.4986 0.2325 0.031 Uiso 1 1 calc R

loop_
_atom_site_aniso_label
_atom_site_aniso_U_11
_atom_site_aniso_U_22
_atom_site_aniso_U_33
_atom_site_aniso_U_23
_atom_site_aniso_U_13
_atom_site_aniso_U_12
Cu1 0.0367(2) 0.0365(2) 0.01890(19) 0.00434(15) 0.00147(14) 0.02153(17)
Cu2 0.0260(2) 0.0379(2) 0.0270(2) 0.00796(16) -0.00114(14) 0.01894(17)
N9 0.0265(10) 0.0286(10) 0.0199(9) 0.0074(8) 0.0024(7) 0.0168(8)
N22 0.0244(10) 0.0354(11) 0.0211(9) 0.0075(8) 0.0025(8) 0.0176(9)
N25 0.0236(9) 0.0292(10) 0.0197(9) 0.0029(8) 0.0004(7) 0.0159(8)
N6 0.0278(10) 0.0298(10) 0.0224(10) 0.0030(8) -0.0011(8) 0.0174(9)
N30 0.0230(9) 0.0372(11) 0.0233(10) 0.0067(8) 0.0004(8) 0.0185(9)
N14 0.0264(10) 0.0309(10) 0.0238(10) 0.0087(8) 0.0003(8) 0.0155(9)
N19 0.0222(9) 0.0322(10) 0.0189(9) 0.0043(8) 0.0018(7) 0.0175(8)
N12 0.0292(10) 0.0353(11) 0.0249(10) 0.0069(8) 0.0004(8) 0.0210(9)
N33 0.0287(11) 0.0451(13) 0.0291(11) 0.0109(9) 0.0045(8) 0.0239(10)
N3 0.0241(10) 0.0336(10) 0.0203(9) 0.0080(8) 0.0025(7) 0.0168(8)
N27 0.0332(11) 0.0333(11) 0.0213(10) 0.0051(8) 0.0022(8) 0.0209(9)
N17 0.0337(11) 0.0319(11) 0.0196(9) 0.0085(8) 0.0017(8) 0.0182(9)
C13 0.0309(12) 0.0332(12) 0.0210(11) 0.0076(9) 0.0028(9) 0.0203(10)
C26 0.0293(12) 0.0300(12) 0.0226(11) 0.0029(9) -0.0011(9) 0.0188(10)
C23 0.0251(11) 0.0324(12) 0.0231(11) 0.0053(9) 0.0020(9) 0.0188(10)
C21 0.0275(12) 0.0348(13) 0.0216(11) 0.0021(10) 0.0027(9) 0.0175(10)
C34 0.0284(12) 0.0459(15) 0.0277(13) 0.0120(11) 0.0041(10) 0.0224(12)
C16 0.0272(12) 0.0315(12) 0.0244(12) 0.0103(10) -0.0021(9) 0.0109(10)
C7 0.0302(12) 0.0328(12) 0.0196(11) 0.0057(9) 0.0030(9) 0.0197(10)
C15 0.0257(12) 0.0337(13) 0.0297(13) 0.0096(10) -0.0026(9) 0.0148(10)
C18 0.0296(12) 0.0308(12) 0.0220(11) 0.0082(9) 0.0002(9) 0.0171(10)
C29 0.0277(12) 0.0271(12) 0.0243(12) -0.0010(9) -0.0017(9) 0.0163(10)
C10 0.0288(12) 0.0381(13) 0.0252(12) 0.0113(10) 0.0058(9) 0.0196(11)
C5 0.0292(12) 0.0364(13) 0.0228(11) 0.0053(10) 0.0017(9) 0.0217(11)
C20 0.0276(12) 0.0328(13) 0.0263(12) 0.0027(10) 0.0022(9) 0.0194(10)
C31 0.0320(13) 0.0421(14) 0.0220(12) 0.0082(10) 0.0009(10) 0.0224(11)
C4 0.0268(12) 0.0400(14) 0.0210(11) 0.0065(10) 0.0043(9) 0.0205(11)
C32 0.0301(12) 0.0425(14) 0.0286(13) 0.0099(11) 0.0018(10) 0.0244(11)
C28 0.0288(12) 0.0298(12) 0.0283(12) 0.0057(10) 0.0009(9) 0.0170(10)
C11 0.0280(12) 0.0368(13) 0.0313(13) 0.0122(11) 0.0066(10) 0.0180(11)
B24 0.0225(12) 0.0296(13) 0.0227(12) 0.0042(10) -0.0009(10) 0.0155(11)
B8 0.0263(13) 0.0341(14) 0.0225(13) 0.0101(11) 0.0038(10) 0.0177(11)

loop_
_atom_type_symbol
_atom_type_description
_atom_type_scat_dispersion_real
_atom_type_scat_dispersion_imag
_atom_type_scat_source
C C 0.0181 0.0091 'International Tables Vol C Tables 4.2.6.8 and 6.1.1.4'
H H 0.0000 0.0000 'International Tables Vol C Tables 4.2.6.8 and 6.1.1.4'
B B 0.0090 0.0039 'International Tables Vol C Tables 4.2.6.8 and 6.1.1.4'
Cu Cu -1.9646 0.5888 'International Tables Vol C Tables 4.2.6.8 and 6.1.1.4'
N N 0.0311 0.0180 'International Tables Vol C Tables 4.2.6.8 and 6.1.1.4'

loop_
_geom_angle_atom_site_label_1
_geom_angle_atom_site_label_2
_geom_angle_atom_site_label_3
_geom_angle
_geom_angle_site_symmetry_1
_geom_angle_site_symmetry_3
N6 Cu1 N17 112.71(8) . .
N27 Cu1 N6 123.34(9) 1_444 .
N27 Cu1 N17 122.73(8) 1_444 .
N22 Cu2 N33 107.31(8) . 1_455
N12 Cu2 N22 141.13(9) . .
N12 Cu2 N33 110.89(8) . 1_455
C13 N9 C10 106.0(2) . .
C13 N9 B8 125.1(2) . .
C10 N9 B8 128.63(19) . .
C23 N22 Cu2 123.81(16) . .
C23 N22 C21 105.08(19) . .
C21 N22 Cu2 130.83(17) . .
C26 N25 C29 105.9(2) . .
C26 N25 B24 124.9(2) . .
C29 N25 B24 129.2(2) . .
C7 N6 Cu1 127.95(17) . .
C7 N6 C5 104.6(2) . .
C5 N6 Cu1 127.28(16) . .
C34 N30 C31 105.4(2) . .
C34 N30 B24 125.0(2) . .
C31 N30 B24 129.6(2) . .
C15 N14 B8 126.4(2) . .
C18 N14 C15 105.3(2) . .
C18 N14 B8 127.77(19) . .
C23 N19 C20 105.47(19) . .
C23 N19 B24 124.0(2) . .
C20 N19 B24 130.50(19) . .
C13 N12 Cu2 125.12(17) . .
C13 N12 C11 104.4(2) . .
C11 N12 Cu2 129.47(17) . .
C34 N33 Cu2 126.15(17) . 1_655
C34 N33 C32 104.8(2) . .
C32 N33 Cu2 127.18(17) . 1_655
C7 N3 C4 105.8(2) . .
C7 N3 B8 128.1(2) . 1_545
C4 N3 B8 125.8(2) . 1_545
C26 N27 Cu1 125.18(17) . 1_666
C26 N27 C28 105.5(2) . .
C28 N27 Cu1 129.29(17) . 1_666
C16 N17 Cu1 122.42(17) . .
C18 N17 Cu1 131.22(16) . .
C18 N17 C16 104.7(2) . .
N12 C13 N9 112.8(2) . .
N27 C26 N25 112.6(2) . .
N22 C23 N19 112.8(2) . .
C20 C21 N22 109.2(2) . .
N33 C34 N30 113.0(2) . .
C15 C16 N17 109.7(2) . .
N6 C7 N3 112.7(2) . .
C16 C15 N14 107.3(2) . .
N17 C18 N14 112.9(2) . .
C28 C29 N25 107.4(2) . .
C11 C10 N9 107.0(2) . .
C4 C5 N6 109.7(2) . .
C21 C20 N19 107.4(2) . .
C32 C31 N30 107.4(2) . .
C5 C4 N3 107.1(2) . .
C31 C32 N33 109.4(2) . .
C29 C28 N27 108.6(2) . .
C10 C11 N12 109.7(2) . .
N25 B24 N30 109.37(19) . .
N25 B24 N19 110.5(2) . .
N19 B24 N30 107.49(18) . .
N9 B8 N14 108.54(19) . .
N9 B8 N3 110.1(2) . 1_565
N3 B8 N14 107.92(19) 1_565 .

loop_
_geom_bond_atom_site_label_1
_geom_bond_atom_site_label_2
_geom_bond_distance
_geom_bond_site_symmetry_2
Cu1 N6 1.976(2) .
Cu1 N27 1.945(2) 1_444
Cu1 N17 1.992(2) .
Cu2 N22 1.9323(19) .
Cu2 N12 1.931(2) .
Cu2 N33 2.053(2) 1_455
N9 C13 1.345(3) .
N9 C10 1.378(3) .
N9 B8 1.550(3) .
N22 C23 1.322(3) .
N22 C21 1.383(3) .
N25 C26 1.345(3) .
N25 C29 1.375(3) .
N25 B24 1.538(3) .
N6 C7 1.327(3) .
N6 C5 1.380(3) .
N30 C34 1.347(3) .
N30 C31 1.379(3) .
N30 B24 1.556(3) .
N14 C15 1.380(3) .
N14 C18 1.359(3) .
N14 B8 1.553(3) .
N19 C23 1.346(3) .
N19 C20 1.383(3) .
N19 B24 1.548(3) .
N12 C13 1.327(3) .
N12 C11 1.387(3) .
N33 Cu2 2.053(2) 1_655
N33 C34 1.325(3) .
N33 C32 1.379(3) .
N3 C7 1.352(3) .
N3 C4 1.374(3) .
N3 B8 1.551(3) 1_545
N27 Cu1 1.945(2) 1_666
N27 C26 1.326(3) .
N27 C28 1.377(3) .
N17 C16 1.382(3) .
N17 C18 1.325(3) .
C21 C20 1.354(3) .
C16 C15 1.360(4) .
C29 C28 1.370(4) .
C10 C11 1.354(4) .
C5 C4 1.359(3) .
C31 C32 1.358(4) .
B8 N3 1.551(3) 1_565
